data_2009609
loop_
_publ_author_name
'Agnus, Y.'
'Labarelle, M.'
'Louis, R.'
'Metz, B.'

_publ_section_title
;
 Absolute configuration of
 di(perchlorato-<i>O</i>)tetra(pyridine-<i>N</i>)copper(II),
 [Cu(ClO~4~)~2~(py)~4~]
;
_journal_issue 4
_journal_name_full 'Acta Crystallographica Section C'
_journal_page_first 536
_journal_page_last 538
_journal_paper_doi 10.1107/S0108270193009813
_journal_volume 50
_journal_year 1994
_chemical_formula_sum 'C20 H20 Cl2 Cu N4 O8'
_chemical_formula_weight 578.85
_symmetry_cell_setting orthorhombic
_symmetry_space_group_name_Hall 'P 2ac 2ab'
_symmetry_space_group_name_H-M 'P 21 21 21'
_atom_type_scat_source IntTabIV
_cell_angle_alpha 90
_cell_angle_beta 90
_cell_angle_gamma 90
_cell_formula_units_Z 4
_cell_length_a 10.3020(10)
_cell_length_b 13.9600(10)
_cell_length_c 16.6400(10)
_cell_measurement_reflns_used 25
_cell_measurement_temperature 296
_cell_measurement_theta_max 26
_cell_measurement_theta_min 23
_cell_volume 2393.1(3)
_diffrn_measurement_device 'Enraf-Nonius CAD-4'
_diffrn_measurement_method \w/2\q
_diffrn_radiation_type CuK\a
_diffrn_radiation_wavelength 1.5418
_diffrn_reflns_av_R_equivalents 0.038
_diffrn_reflns_limit_h_max 12
_diffrn_reflns_limit_h_min 0
_diffrn_reflns_limit_k_max 17
_diffrn_reflns_limit_k_min 0
_diffrn_reflns_limit_l_max 20
_diffrn_reflns_limit_l_min 0
_diffrn_reflns_number 2691
_diffrn_reflns_theta_max 72
_diffrn_standards_decay_% 1
_diffrn_standards_interval_time 120
_diffrn_standards_number 3
_exptl_absorpt_coefficient_mu 3.84
_exptl_absorpt_correction_T_max 0.99
_exptl_absorpt_correction_T_min 0.92
_exptl_absorpt_correction_type empirical
_exptl_crystal_colour blue
_exptl_crystal_density_diffrn 1.607
_exptl_crystal_description parallelepipeds
_exptl_crystal_size_max 0.37
_exptl_crystal_size_mid 0.24
_exptl_crystal_size_min 0.20
_refine_diff_density_max 0.56
_refine_diff_density_min -0.37
_refine_ls_goodness_of_fit_obs 1.13
_refine_ls_hydrogen_treatment noref
_refine_ls_number_parameters 316
_refine_ls_number_reflns 2400
_refine_ls_R_factor_obs 0.048
_refine_ls_shift/esd_max 0.09
_refine_ls_structure_factor_coef F
_refine_ls_weighting_scheme 'see text'
_refine_ls_wR_factor_obs 0.047
_reflns_number_observed 2400
_reflns_number_total 2665
_reflns_observed_criterion F~o~^2^>=3\s(F~o~^2^)
_cod_data_source_file du1052.cif
_cod_data_source_block du1052_structure_1_of_1
_cod_original_cell_volume 2393.1(6)
_cod_original_formula_sum 'C20 H20 Cl2 Cu1 N4 O8'
_cod_database_code 2009609

loop_
_atom_site_label
_atom_site_fract_x
_atom_site_fract_y
_atom_site_fract_z
Cu .26371(8) .26471(6) .25030(6)
Cl1 .0012(2) .34830(10) .10500(10)
Cl2 .5031(2) .1689(2) .40739(9)
O11 .1235(5) .3267(5) .1345(4)
O12 .0060(10) .3843(5) .0278(3)
O13 -.0564(6) .4198(4) .1609(4)
O14 -.0734(6) .2620(4) .1097(5)
O21 .4105(6) .1966(6) .3534(4)
O22 .5768(7) .2502(6) .4289(5)
O23 .4420(10) .1291(6) .4728(4)
O24 .5856(7) .1024(6) .3694(6)
N1 .2551(5) .3940(3) .3067(3)
N2 .1100(5) .2231(4) .3156(3)
N3 .2674(5) .1369(3) .1907(3)
N4 .4181(5) .3114(4) .1863(3)
C11 .2584(7) .4766(4) .2643(4)
C12 .2506(8) .5646(5) .3011(4)
C13 .2422(8) .5711(5) .3831(4)
C14 .2380(9) .4865(5) .4278(4)
C15 .2451(7) .3998(4) .3869(4)
C21 -.0007(7) .2729(5) .3119(4)
C22 -.1102(6) .2466(5) .3543(4)
C23 -.1055(8) .1680(6) .4041(5)
C24 .0070(10) .1171(5) .4099(4)
C25 .1133(8) .1456(5) .3638(5)
C31 .1579(7) .0993(5) .1616(4)
C32 .1569(8) .0173(5) .1138(5)
C33 .2746(8) -.0255(5) .0956(4)
C34 .3864(7) .0122(5) .1275(5)
C35 .3808(7) .0933(5) .1755(4)
C41 .4151(8) .3129(6) .1037(5)
C42 .5176(8) .3473(7) .0594(4)
C43 .6284(8) .3806(6) .0993(5)
C44 .6312(7) .3739(6) .1833(5)
C45 .5243(7) .3411(5) .2234(4)
H11 .268 .474 .208
H12 .252 .621 .269
H13 .238 .631 .410
H14 .232 .489 .484
H15 .239 .343 .418
H21 -.005 .329 .278
H22 -.190 .281 .350
H23 -.179 .150 .435
H24 .012 .063 .443
H25 .189 .108 .367
H31 .079 .131 .172
H32 .078 .011 .096
H33 .277 -.079 .061
H34 .467 -.018 .117
H35 .460 .117 .199
H41 .338 .295 .076
H42 .518 .343 .003
H43 .699 .406 .069
H44 .707 .392 .213
H45 .525 .342 .280

loop_
_geom_angle_atom_site_label_1
_geom_angle_atom_site_label_2
_geom_angle_atom_site_label_3
_geom_angle
_geom_angle_publ_flag
O11 Cu O21 174.9(2) yes
O11 Cu N2 93.4(2) yes
O11 Cu N4 86.5(2) yes
O21 Cu N2 89.8(2) yes
O21 Cu N4 90.5(2) yes
N1 Cu N3 177.9(3) yes
N2 Cu N3 91.4(2) yes
N3 Cu N4 90.6(2) yes
O11 Cu N1 91.3(3) yes
O11 Cu N3 86.6(3) yes
O21 Cu N1 92.7(2) yes
O21 Cu N3 89.4(2) yes
N1 Cu N2 88.4(2) yes
N1 Cu N4 89.5(3) yes
N2 Cu N4 177.9(2) yes
O11 Cl1 O12 112.2(5) no
O11 Cl1 O13 106.7(4) no
O11 Cl1 O14 106.6(4) no
O12 Cl1 O13 110.5(4) no
O12 Cl1 O14 112.1(4) no
O13 Cl1 O14 108.5(4) no
O21 Cl2 O22 108.3(5) no
O21 Cl2 O23 108.5(6) no
O21 Cl2 O24 108.2(5) no
O22 Cl2 O23 111.7(5) no
O22 Cl2 O24 108.6(5) no
O23 Cl2 O24 111.3(5) no
C11 N1 C15 118.0(6) no
C21 N2 C25 117.8(6) no
C31 N3 C35 119.4(6) no
C41 N4 C45 118.8(6) no
N1 C11 C12 121.8(6) no
C11 C12 C13 120.4(7) no
C12 C13 C14 118.4(6) no
C13 C14 C15 118.4(7) no
N1 C15 C14 122.9(6) no
N2 C21 C22 122.5(6) no
C21 C22 C23 119.4(7) no
C22 C23 C24 119.1(8) no
C23 C24 C25 118.7(7) no
N2 C25 C24 122.5(7) no
N3 C31 C32 122.4(6) no
C31 C32 C33 118.2(7) no
C32 C33 C34 119.0(6) no
C33 C34 C35 120.1(7) no
N3 C35 C34 121.0(6) no
N4 C41 C42 121.6(7) no
C41 C42 C43 119.2(7) no
C42 C43 C44 117.9(7) no
C43 C44 C45 119.6(7) no
N4 C45 C44 122.9(6) no

loop_
_geom_bond_atom_site_label_1
_geom_bond_atom_site_label_2
_geom_bond_distance
_geom_bond_publ_flag
Cu O11 2.559(6) yes
Cu N1 2.036(5) yes
Cu N3 2.042(5) yes
Cu O21 2.476(7) yes
Cu N2 2.006(5) yes
Cu N4 2.022(5) yes
Cl1 O11 1.386(6) no
Cl1 O12 1.380(6) no
Cl1 O13 1.488(6) no
Cl1 O14 1.430(6) no
Cl2 O21 1.367(7) no
Cl2 O22 1.413(8) no
Cl2 O23 1.373(8) no
Cl2 O24 1.409(8) no
N1 C11 1.353(8) no
N1 C15 1.341(8) no
N2 C21 1.336(9) no
N2 C25 1.348(9) no
N3 C31 1.335(9) no
C33 C34 1.370(10) no
C34 C35 1.39(2) no
C41 C42 1.370(10) no
C42 C43 1.400(10) no
C43 C44 1.40(2) no
C44 C45 1.37(2) no
N3 C35 1.341(9) no
N4 C41 1.375(9) no
N4 C45 1.324(9) no
C11 C12 1.375(9) no
C12 C13 1.38(2) no
C13 C14 1.390(10) no
C14 C15 1.390(9) no
C21 C22 1.390(10) no
C22 C23 1.38(2) no
C23 C24 1.370(10) no
C24 C25 1.390(10) no
C31 C32 1.390(10) no
C32 C33 1.390(10) no
